data_2016968
loop_
_publ_author_name
'Thanigaimani, Kaliyaperumal'
'Subashini, Annamalai'
'Muthiah, Packianathan Thomas'
'Lynch, Daniel E.'
'Butcher, Ray J.'

_publ_section_title
;
 Hydrogen-bonded supramolecular motifs in
 2-amino-4,6-dimethoxypyrimidinium picrate and pyrimethaminium picrate
 dimethyl sulfoxide solvate
;
_journal_coeditor_code GZ3155
_journal_issue 2
_journal_name_full 'Acta Crystallographica Section C'
_journal_page_first o42
_journal_page_last o45
_journal_paper_doi 10.1107/S0108270108044223
_journal_volume 65
_journal_year 2009
_chemical_formula_iupac 'C6 H10 N3 O2 +, C6 H2 N3 O7 -'
_chemical_formula_moiety 'C6 H10 N3 O2 +, C6 H2 N3 O7 -'
_chemical_formula_sum 'C12 H12 N6 O9'
_chemical_formula_weight 384.28
_chemical_name_common
;
2-amino-4,6-dimethoxypyrimidinium picrate
;
_chemical_name_systematic
;
2-amino-4,6-dimethoxypyrimidinium 2,4,6-trinitrophenolate
;
_space_group_IT_number 2
_symmetry_cell_setting triclinic
_symmetry_space_group_name_Hall '-P 1'
_symmetry_space_group_name_H-M 'P -1'
_atom_sites_solution_hydrogens geom
_atom_sites_solution_primary direct
_atom_sites_solution_secondary difmap
_cell_angle_alpha 99.8200(10)
_cell_angle_beta 100.7010(10)
_cell_angle_gamma 105.0950(10)
_cell_formula_units_Z 4
_cell_length_a 8.8796(2)
_cell_length_b 13.2847(3)
_cell_length_c 14.1395(3)
_cell_measurement_reflns_used 25
_cell_measurement_temperature 120
_cell_measurement_theta_max 27.6
_cell_measurement_theta_min 3.0
_cell_volume 1539.68(6)
_computing_cell_refinement 'DENZO (Otwinowski & Minor, 1997) and COLLECT (Hooft, 1998)'
_computing_data_collection 'COLLECT (Hooft, 1998)'
_computing_data_reduction 'DENZO (Otwinowski & Minor, 1997) and COLLECT (Hooft, 1998)'
_computing_molecular_graphics 'PLATON (Spek, 2003)'
_computing_publication_material 'PLATON (Spek, 2003)'
_computing_structure_refinement 'SHELXL97 (Sheldrick, 2008)'
_computing_structure_solution 'SHELXS97 (Sheldrick, 2008)'
_diffrn_ambient_temperature 120
_diffrn_detector_area_resol_mean 9.091
_diffrn_measured_fraction_theta_full 0.988
_diffrn_measured_fraction_theta_max 0.988
_diffrn_measurement_device 'Bruker--Nonius 95mm CCD camera on \k-goniostat'
_diffrn_measurement_device_type 'Bruker--Nonius KappaCCD'
_diffrn_measurement_method '\f and \w scans'
_diffrn_radiation_monochromator graphite
_diffrn_radiation_source 'Bruker--Nonius FR591 rotating anode'
_diffrn_radiation_type MoK\a
_diffrn_radiation_wavelength 0.71073
_diffrn_reflns_av_R_equivalents 0.0393
_diffrn_reflns_av_sigmaI/netI 0.0388
_diffrn_reflns_limit_h_max 11
_diffrn_reflns_limit_h_min -11
_diffrn_reflns_limit_k_max 17
_diffrn_reflns_limit_k_min -17
_diffrn_reflns_limit_l_max 18
_diffrn_reflns_limit_l_min -17
_diffrn_reflns_number 27465
_diffrn_reflns_reduction_process
;
;
_diffrn_reflns_theta_full 27.58
_diffrn_reflns_theta_max 27.58
_diffrn_reflns_theta_min 3.01
_diffrn_standards_decay_% 0
_diffrn_standards_number 0
_exptl_absorpt_coefficient_mu 0.144
_exptl_absorpt_correction_type none
_exptl_crystal_colour yellow
_exptl_crystal_density_diffrn 1.658
_exptl_crystal_density_method 'Not Measured'
_exptl_crystal_description plate-like
_exptl_crystal_F_000 792
_exptl_crystal_size_max 0.16
_exptl_crystal_size_mid 0.12
_exptl_crystal_size_min 0.06
_refine_diff_density_max 0.665
_refine_diff_density_min -0.396
_refine_ls_extinction_method none
_refine_ls_goodness_of_fit_ref 1.057
_refine_ls_hydrogen_treatment constr
_refine_ls_matrix_type full
_refine_ls_number_parameters 487
_refine_ls_number_reflns 7048
_refine_ls_number_restraints 0
_refine_ls_restrained_S_all 1.057
_refine_ls_R_factor_all 0.0672
_refine_ls_R_factor_gt 0.0522
_refine_ls_shift/su_max 0.001
_refine_ls_shift/su_mean 0.000
_refine_ls_structure_factor_coef Fsqd
_refine_ls_weighting_details 'calc w=1/[\s^2^(Fo^2^)+(0.0323P)^2^+1.7779P] where P=(Fo^2^+2Fc^2^)/3'
_refine_ls_weighting_scheme calc
_refine_ls_wR_factor_gt 0.1118
_refine_ls_wR_factor_ref 0.1214
_reflns_number_gt 5725
_reflns_number_total 7048
_reflns_threshold_expression I>2\s(I)
_cod_data_source_file gz3155.cif
_cod_data_source_block I
_cod_depositor_comments
;
The following automatic conversions were performed:
'_symmetry_cell_setting' value 'Triclinic' changed to 'triclinic'
according to '/home/saulius/struct/CIF-dictionaries/cif_core.dic'
dictionary named 'cif_core.dic' version 2.4.1 from 2010-06-29.

Automatic conversion script
Id: cif_fix_enum 1527 2010-12-29 10:47:43Z saulius 

The following automatic conversions were performed:

'_symmetry_cell_setting' value 'Triclinic' changed to 'triclinic'
according to /home/saulius/struct/CIF-dictionaries/cif_core.dic
dictionary named 'cif_core.dic' version 2.4.1 from 2010-06-29.

Automatic conversion script
Id: cif_fix_values 1715 2011-07-08 13:25:40Z adriana 
;
_cod_database_code 2016968
_cod_database_fobs_code 2016968

loop_
_symmetry_equiv_pos_site_id
_symmetry_equiv_pos_as_xyz
1 x,y,z
2 -x,-y,-z

loop_
_atom_site_aniso_label
_atom_site_aniso_U_11
_atom_site_aniso_U_22
_atom_site_aniso_U_33
_atom_site_aniso_U_12
_atom_site_aniso_U_13
_atom_site_aniso_U_23
O1A 0.0284(7) 0.0308(8) 0.0184(7) 0.0158(6) 0.0095(6) 0.0064(6)
O2A 0.0285(7) 0.0253(7) 0.0198(7) 0.0165(6) 0.0087(6) 0.0082(6)
N1A 0.0216(8) 0.0196(8) 0.0151(7) 0.0086(6) 0.0055(6) 0.0042(6)
N2A 0.0309(9) 0.0240(8) 0.0204(8) 0.0168(7) 0.0099(7) 0.0092(7)
N3A 0.0229(8) 0.0210(8) 0.0186(8) 0.0081(7) 0.0067(6) 0.0050(6)
C2A 0.0185(9) 0.0157(8) 0.0201(9) 0.0048(7) 0.0044(7) 0.0039(7)
C4A 0.0205(9) 0.0207(9) 0.0178(9) 0.0053(7) 0.0056(7) 0.0034(7)
C5A 0.0234(10) 0.0214(9) 0.0183(9) 0.0091(8) 0.0048(7) 0.0064(7)
C6A 0.0190(9) 0.0166(9) 0.0187(9) 0.0053(7) 0.0034(7) 0.0033(7)
C7A 0.0309(11) 0.0362(12) 0.0239(10) 0.0191(9) 0.0118(9) 0.0059(9)
C8A 0.0339(11) 0.0299(11) 0.0226(10) 0.0193(9) 0.0061(9) 0.0093(8)
O1B 0.0284(8) 0.0339(8) 0.0203(7) 0.0145(6) 0.0068(6) 0.0120(6)
O2B 0.0269(7) 0.0237(7) 0.0238(7) 0.0135(6) 0.0084(6) 0.0072(6)
N1B 0.0225(8) 0.0201(8) 0.0172(8) 0.0089(6) 0.0059(6) 0.0069(6)
N2B 0.0270(9) 0.0225(8) 0.0204(8) 0.0137(7) 0.0070(7) 0.0067(7)
N3B 0.0227(8) 0.0239(8) 0.0193(8) 0.0086(7) 0.0047(7) 0.0064(7)
C2B 0.0177(9) 0.0186(9) 0.0198(9) 0.0056(7) 0.0034(7) 0.0038(7)
C4B 0.0198(9) 0.0238(10) 0.0183(9) 0.0040(8) 0.0025(7) 0.0064(8)
C5B 0.0233(10) 0.0241(10) 0.0186(9) 0.0077(8) 0.0071(8) 0.0045(8)
C6B 0.0177(9) 0.0165(9) 0.0218(9) 0.0032(7) 0.0047(7) 0.0031(7)
C7B 0.0328(12) 0.0387(12) 0.0268(11) 0.0161(10) 0.0052(9) 0.0167(10)
C8B 0.0286(11) 0.0282(11) 0.0290(11) 0.0157(9) 0.0104(9) 0.0043(9)
O3A 0.0302(7) 0.0243(7) 0.0171(6) 0.0135(6) 0.0085(6) 0.0061(5)
O4A 0.0521(10) 0.0445(9) 0.0181(7) 0.0312(8) 0.0131(7) 0.0128(7)
O5A 0.0494(10) 0.0332(8) 0.0267(8) 0.0287(8) 0.0134(7) 0.0110(6)
O6A 0.0399(9) 0.0391(9) 0.0255(8) 0.0159(7) 0.0165(7) 0.0081(7)
O7A 0.0377(9) 0.0408(9) 0.0180(7) 0.0094(7) 0.0060(6) 0.0139(6)
O8A 0.0459(10) 0.0406(9) 0.0300(8) 0.0262(8) -0.0072(7) 0.0041(7)
O9A 0.0441(9) 0.0314(8) 0.0242(8) 0.0231(7) 0.0088(7) 0.0067(6)
N4A 0.0225(8) 0.0218(8) 0.0187(8) 0.0087(7) 0.0061(6) 0.0073(6)
N5A 0.0255(9) 0.0275(9) 0.0173(8) 0.0027(7) 0.0053(7) 0.0054(7)
N6A 0.0272(9) 0.0205(8) 0.0234(9) 0.0096(7) 0.0031(7) 0.0067(7)
C9A 0.0192(9) 0.0162(8) 0.0176(9) 0.0049(7) 0.0033(7) 0.0031(7)
C10A 0.0198(9) 0.0173(9) 0.0168(9) 0.0058(7) 0.0021(7) 0.0058(7)
C11A 0.0190(9) 0.0187(9) 0.0195(9) 0.0040(7) 0.0045(7) 0.0036(7)
C12A 0.0211(9) 0.0219(9) 0.0149(9) 0.0013(8) 0.0040(7) 0.0038(7)
C13A 0.0225(9) 0.0183(9) 0.0182(9) 0.0031(7) -0.0001(7) 0.0069(7)
C14A 0.0224(9) 0.0161(9) 0.0199(9) 0.0062(7) 0.0038(7) 0.0046(7)
O3B 0.0318(8) 0.0303(8) 0.0188(7) 0.0167(6) 0.0078(6) 0.0090(6)
O4B 0.0732(14) 0.0752(14) 0.0490(11) 0.0519(12) 0.0435(10) 0.0388(11)
O5B 0.0463(10) 0.0317(9) 0.0428(10) 0.0229(8) 0.0161(8) 0.0008(7)
O6B 0.0776(13) 0.0464(10) 0.0266(8) 0.0428(10) 0.0118(8) 0.0147(8)
O7B 0.0380(9) 0.0420(9) 0.0190(7) 0.0135(7) 0.0118(6) 0.0094(7)
O8B 0.0371(9) 0.0359(8) 0.0291(8) 0.0220(7) 0.0149(7) 0.0054(7)
O9B 0.0411(9) 0.0403(9) 0.0255(8) 0.0273(8) -0.0010(7) 0.0040(7)
N4B 0.0292(9) 0.0365(10) 0.0190(8) 0.0199(8) 0.0054(7) 0.0054(7)
N5B 0.0337(10) 0.0231(8) 0.0188(8) 0.0083(7) 0.0057(7) 0.0057(7)
N6B 0.0209(8) 0.0231(8) 0.0246(9) 0.0090(7) 0.0052(7) 0.0039(7)
C9B 0.0206(9) 0.0167(9) 0.0175(9) 0.0047(7) 0.0040(7) 0.0041(7)
C10B 0.0223(9) 0.0209(9) 0.0175(9) 0.0096(8) 0.0052(7) 0.0026(7)
C11B 0.0247(10) 0.0187(9) 0.0205(9) 0.0098(8) 0.0035(8) 0.0041(7)
C12B 0.0237(10) 0.0198(9) 0.0173(9) 0.0059(8) 0.0039(7) 0.0047(7)
C13B 0.0195(9) 0.0183(9) 0.0194(9) 0.0032(7) 0.0066(7) 0.0024(7)
C14B 0.0190(9) 0.0183(9) 0.0222(9) 0.0082(7) 0.0059(7) 0.0045(7)

loop_
_atom_site_type_symbol
_atom_site_label
_atom_site_fract_x
_atom_site_fract_y
_atom_site_fract_z
_atom_site_U_iso_or_equiv
_atom_site_thermal_displace_type
_atom_site_calc_flag
_atom_site_refinement_flags
_atom_site_occupancy
O O1A 0.51490(17) 0.80162(11) 0.49974(10) 0.0239(4) Uani . . 1.000
O O2A 0.24861(17) 0.97367(11) 0.70206(10) 0.0221(4) Uani . . 1.000
N N1A 0.38352(19) 0.86439(12) 0.75249(11) 0.0181(4) Uani . . 1.000
N N2A 0.5155(2) 0.75255(13) 0.81357(12) 0.0224(5) Uani . . 1.000
N N3A 0.51840(19) 0.77285(13) 0.65556(12) 0.0203(5) Uani . . 1.000
C C2A 0.4726(2) 0.79610(14) 0.73939(14) 0.0182(5) Uani . . 1.000
C C4A 0.4717(2) 0.81982(15) 0.58449(14) 0.0199(5) Uani . . 1.000
C C5A 0.3768(2) 0.88854(15) 0.59051(14) 0.0204(5) Uani . . 1.000
C C6A 0.3341(2) 0.91031(14) 0.67775(14) 0.0184(5) Uani . . 1.000
C C7A 0.6251(3) 0.73974(18) 0.49217(16) 0.0280(6) Uani . . 1.000
C C8A 0.1954(3) 1.02904(17) 0.62878(15) 0.0266(6) Uani . . 1.000
O O1B 0.97010(17) 0.28292(12) 1.24768(10) 0.0257(4) Uani . . 1.000
O O2B 0.76467(17) 0.47940(11) 1.03643(10) 0.0231(4) Uani . . 1.000
N N1B 0.90269(19) 0.36924(12) 0.99084(12) 0.0190(5) Uani . . 1.000
N N2B 1.0488(2) 0.26189(13) 0.93427(12) 0.0217(5) Uani . . 1.000
N N3B 1.0145(2) 0.26976(13) 1.09213(12) 0.0215(5) Uani . . 1.000
C C2B 0.9894(2) 0.29994(15) 1.00671(14) 0.0189(5) Uani . . 1.000
C C4B 0.9510(2) 0.31102(16) 1.16149(14) 0.0212(5) Uani . . 1.000
C C5B 0.8633(2) 0.38392(16) 1.15245(14) 0.0217(6) Uani . . 1.000
C C6B 0.8408(2) 0.41204(15) 1.06385(14) 0.0192(5) Uani . . 1.000
C C7B 1.0624(3) 0.20959(19) 1.26254(16) 0.0308(7) Uani . . 1.000
C C8B 0.6811(3) 0.52224(17) 1.10435(16) 0.0270(6) Uani . . 1.000
O O3A 0.40970(17) 0.87674(11) 0.94919(10) 0.0223(4) Uani . . 1.000
O O4A 0.2244(2) 0.99548(13) 0.89815(10) 0.0336(5) Uani . . 1.000
O O5A 0.1611(2) 1.09046(12) 1.01424(11) 0.0321(5) Uani . . 1.000
O O6A 0.16551(19) 1.00919(13) 1.32410(11) 0.0328(5) Uani . . 1.000
O O7A 0.28554(19) 0.89623(13) 1.36991(10) 0.0319(5) Uani . . 1.000
O O8A 0.6230(2) 0.77922(13) 1.17662(12) 0.0390(5) Uani . . 1.000
O O9A 0.52325(19) 0.72863(12) 1.01930(11) 0.0308(5) Uani . . 1.000
N N4A 0.21560(19) 1.01815(13) 0.98394(12) 0.0201(5) Uani . . 1.000
N N5A 0.2416(2) 0.94539(14) 1.30886(12) 0.0244(5) Uani . . 1.000
N N6A 0.5304(2) 0.78063(13) 1.10164(12) 0.0234(5) Uani . . 1.000
C C9A 0.3699(2) 0.89222(14) 1.02956(13) 0.0180(5) Uani . . 1.000
C C10A 0.2724(2) 0.96016(14) 1.05433(13) 0.0180(5) Uani . . 1.000
C C11A 0.2308(2) 0.97693(15) 1.14328(14) 0.0195(5) Uani . . 1.000
C C12A 0.2849(2) 0.92743(15) 1.21527(14) 0.0204(5) Uani . . 1.000
C C13A 0.3819(2) 0.86228(15) 1.20011(14) 0.0206(5) Uani . . 1.000
C C14A 0.4230(2) 0.84649(15) 1.11150(14) 0.0195(5) Uani . . 1.000
O O3B 0.89240(17) 0.35722(12) 0.79658(10) 0.0249(4) Uani . . 1.000
O O4B 0.6301(3) 0.42205(17) 0.81896(14) 0.0529(8) Uani . . 1.000
O O5B 0.6586(2) 0.56976(13) 0.76979(13) 0.0383(6) Uani . . 1.000
O O6B 0.6646(2) 0.51986(14) 0.42281(12) 0.0448(6) Uani . . 1.000
O O7B 0.80575(19) 0.42411(13) 0.36653(11) 0.0317(5) Uani . . 1.000
O O8B 1.02701(19) 0.21778(13) 0.55444(11) 0.0312(5) Uani . . 1.000
O O9B 1.0651(2) 0.24881(13) 0.71314(11) 0.0344(5) Uani . . 1.000
N N4B 0.6782(2) 0.48144(15) 0.76599(12) 0.0265(5) Uani . . 1.000
N N5B 0.7496(2) 0.46085(14) 0.43269(12) 0.0252(5) Uani . . 1.000
N N6B 1.00820(19) 0.26385(13) 0.63278(12) 0.0227(5) Uani . . 1.000
C C9B 0.8564(2) 0.37611(14) 0.71299(14) 0.0185(5) Uani . . 1.000
C C10B 0.7547(2) 0.44294(15) 0.69087(14) 0.0198(5) Uani . . 1.000
C C11B 0.7238(2) 0.47285(15) 0.60319(14) 0.0210(5) Uani . . 1.000
C C12B 0.7850(2) 0.43321(15) 0.52695(14) 0.0205(5) Uani . . 1.000
C C13B 0.8778(2) 0.36448(15) 0.53866(14) 0.0196(5) Uani . . 1.000
C C14B 0.9121(2) 0.33741(15) 0.62796(14) 0.0192(5) Uani . . 1.000
H H2A1 0.57240 0.70950 0.80760 0.0270 Uiso calc R 1.000
H H1A 0.35820 0.87870 0.80800 0.0220 Uiso calc R 1.000
H H2A2 0.48630 0.76730 0.86770 0.0270 Uiso calc R 1.000
H H7A1 0.64610 0.73270 0.42760 0.0420 Uiso calc R 1.000
H H7A2 0.57880 0.66990 0.50260 0.0420 Uiso calc R 1.000
H H7A3 0.72390 0.77530 0.54130 0.0420 Uiso calc R 1.000
H H5A 0.34460 0.91780 0.53790 0.0240 Uiso calc R 1.000
H H8A1 0.13450 1.07250 0.65450 0.0400 Uiso calc R 1.000
H H8A2 0.12910 0.97750 0.56990 0.0400 Uiso calc R 1.000
H H8A3 0.28710 1.07380 0.61340 0.0400 Uiso calc R 1.000
H H1B 0.88700 0.38600 0.93450 0.0230 Uiso calc R 1.000
H H5B 0.82280 0.41150 1.20380 0.0260 Uiso calc R 1.000
H H2B1 1.10340 0.21790 0.94230 0.0260 Uiso calc R 1.000
H H2B2 1.03290 0.28110 0.87910 0.0260 Uiso calc R 1.000
H H8B1 0.63080 0.56990 1.07660 0.0400 Uiso calc R 1.000
H H8B2 0.75640 0.56070 1.16600 0.0400 Uiso calc R 1.000
H H8B3 0.60060 0.46450 1.11550 0.0400 Uiso calc R 1.000
H H7B1 1.06670 0.19620 1.32750 0.0460 Uiso calc R 1.000
H H7B2 1.16950 0.24040 1.25620 0.0460 Uiso calc R 1.000
H H7B3 1.01240 0.14340 1.21380 0.0460 Uiso calc R 1.000
H H11A 0.16710 1.02100 1.15490 0.0230 Uiso calc R 1.000
H H13A 0.41810 0.83000 1.24940 0.0250 Uiso calc R 1.000
H H11B 0.66240 0.51920 0.59500 0.0250 Uiso calc R 1.000
H H13B 0.91640 0.33700 0.48640 0.0230 Uiso calc R 1.000

loop_
_atom_type_symbol
_atom_type_description
_atom_type_scat_dispersion_real
_atom_type_scat_dispersion_imag
_atom_type_scat_source
O O 0.0106 0.0060 'International Tables Vol C Tables 4.2.6.8 and 6.1.1.4'
N N 0.0061 0.0033 'International Tables Vol C Tables 4.2.6.8 and 6.1.1.4'
H H 0.0000 0.0000 'International Tables Vol C Tables 4.2.6.8 and 6.1.1.4'
C C 0.0033 0.0016 'International Tables Vol C Tables 4.2.6.8 and 6.1.1.4'

loop_
_geom_angle_atom_site_label_1
_geom_angle_atom_site_label_2
_geom_angle_atom_site_label_3
_geom_angle_site_symmetry_1
_geom_angle_site_symmetry_2
_geom_angle_site_symmetry_3
_geom_angle
_geom_angle_publ_flag
C4A O1A C7A . . . 118.07(16) no
C6A O2A C8A . . . 116.82(16) no
C4B O1B C7B . . . 118.15(16) no
C6B O2B C8B . . . 117.07(16) no
C2A N1A C6A . . . 120.27(16) yes
C2A N3A C4A . . . 116.36(17) yes
C2A N1A H1A . . . 120.00 no
C6A N1A H1A . . . 120.00 no
C2A N2A H2A1 . . . 120.00 no
C2A N2A H2A2 . . . 120.00 no
H2A1 N2A H2A2 . . . 120.00 no
C2B N1B C6B . . . 120.44(16) yes
C2B N3B C4B . . . 116.42(18) yes
C6B N1B H1B . . . 120.00 no
C2B N1B H1B . . . 120.00 no
C2B N2B H2B1 . . . 120.00 no
H2B1 N2B H2B2 . . . 120.00 no
C2B N2B H2B2 . . . 120.00 no
O4A N4A O5A . . . 122.05(17) no
O4A N4A C10A . . . 120.06(17) no
O5A N4A C10A . . . 117.88(16) no
O6A N5A C12A . . . 118.81(17) no
O6A N5A O7A . . . 123.62(17) no
O7A N5A C12A . . . 117.57(17) no
O8A N6A C14A . . . 117.93(17) no
O8A N6A O9A . . . 122.85(19) no
O9A N6A C14A . . . 119.23(17) no
O4B N4B O5B . . . 123.5(2) no
O4B N4B C10B . . . 118.6(2) no
O5B N4B C10B . . . 117.79(18) no
O6B N5B C12B . . . 118.27(17) no
O7B N5B C12B . . . 118.31(17) no
O6B N5B O7B . . . 123.42(18) no
O8B N6B O9B . . . 122.55(18) no
O9B N6B C14B . . . 119.59(17) no
O8B N6B C14B . . . 117.86(16) no
N1A C2A N2A . . . 117.92(17) no
N1A C2A N3A . . . 122.45(17) no
N2A C2A N3A . . . 119.63(18) no
O1A C4A N3A . . . 119.61(17) no
O1A C4A C5A . . . 115.34(17) no
N3A C4A C5A . . . 125.05(18) no
C4A C5A C6A . . . 116.34(17) no
N1A C6A C5A . . . 119.50(17) no
O2A C6A C5A . . . 127.78(18) no
O2A C6A N1A . . . 112.72(16) no
C6A C5A H5A . . . 122.00 no
C4A C5A H5A . . . 122.00 no
O1A C7A H7A1 . . . 109.00 no
H7A1 C7A H7A2 . . . 109.00 no
O1A C7A H7A2 . . . 110.00 no
H7A2 C7A H7A3 . . . 109.00 no
O1A C7A H7A3 . . . 109.00 no
H7A1 C7A H7A3 . . . 109.00 no
O2A C8A H8A2 . . . 109.00 no
O2A C8A H8A3 . . . 110.00 no
H8A1 C8A H8A3 . . . 109.00 no
H8A2 C8A H8A3 . . . 110.00 no
O2A C8A H8A1 . . . 109.00 no
H8A1 C8A H8A2 . . . 109.00 no
N1B C2B N3B . . . 122.09(17) no
N1B C2B N2B . . . 118.18(17) no
N2B C2B N3B . . . 119.73(18) no
O1B C4B N3B . . . 119.22(18) no
N3B C4B C5B . . . 125.39(18) no
O1B C4B C5B . . . 115.39(17) no
C4B C5B C6B . . . 115.91(17) no
N1B C6B C5B . . . 119.72(18) no
O2B C6B C5B . . . 128.18(18) no
O2B C6B N1B . . . 112.10(16) no
C6B C5B H5B . . . 122.00 no
C4B C5B H5B . . . 122.00 no
H7B1 C7B H7B2 . . . 109.00 no
H7B2 C7B H7B3 . . . 109.00 no
O1B C7B H7B1 . . . 109.00 no
O1B C7B H7B2 . . . 109.00 no
H7B1 C7B H7B3 . . . 110.00 no
O1B C7B H7B3 . . . 109.00 no
O2B C8B H8B1 . . . 109.00 no
O2B C8B H8B2 . . . 110.00 no
H8B1 C8B H8B3 . . . 109.00 no
H8B2 C8B H8B3 . . . 109.00 no
O2B C8B H8B3 . . . 109.00 no
H8B1 C8B H8B2 . . . 109.00 no
C10A C9A C14A . . . 111.85(16) no
O3A C9A C10A . . . 124.91(17) no
O3A C9A C14A . . . 123.19(17) no
N4A C10A C11A . . . 115.75(17) no
C9A C10A C11A . . . 124.16(17) no
N4A C10A C9A . . . 120.06(16) no
C10A C11A C12A . . . 119.15(18) no
N5A C12A C13A . . . 119.39(17) no
C11A C12A C13A . . . 121.49(18) no
N5A C12A C11A . . . 119.12(17) no
C12A C13A C14A . . . 118.85(18) no
C9A C14A C13A . . . 124.46(18) no
N6A C14A C13A . . . 116.17(17) no
N6A C14A C9A . . . 119.36(16) no
C10A C11A H11A . . . 120.00 no
C12A C11A H11A . . . 120.00 no
C14A C13A H13A . . . 121.00 no
C12A C13A H13A . . . 121.00 no
O3B C9B C10B . . . 123.01(17) no
O3B C9B C14B . . . 125.19(18) no
C10B C9B C14B . . . 111.79(16) no
N4B C10B C9B . . . 118.81(17) no
N4B C10B C11B . . . 116.48(17) no
C9B C10B C11B . . . 124.71(17) no
C10B C11B C12B . . . 119.03(18) no
N5B C12B C11B . . . 120.02(17) no
N5B C12B C13B . . . 119.01(17) no
C11B C12B C13B . . . 120.95(18) no
C12B C13B C14B . . . 119.57(18) no
N6B C14B C9B . . . 120.55(16) no
N6B C14B C13B . . . 115.63(17) no
C9B C14B C13B . . . 123.81(18) no
C10B C11B H11B . . . 120.00 no
C12B C11B H11B . . . 121.00 no
C12B C13B H13B . . . 120.00 no
C14B C13B H13B . . . 120.00 no

loop_
_geom_bond_atom_site_label_1
_geom_bond_atom_site_label_2
_geom_bond_site_symmetry_1
_geom_bond_site_symmetry_2
_geom_bond_distance
_geom_bond_publ_flag
O1A C4A . . 1.327(2) no
O1A C7A . . 1.440(3) no
O2A C6A . . 1.317(2) no
O2A C8A . . 1.448(3) no
O1B C7B . . 1.445(3) no
O1B C4B . . 1.328(2) no
O2B C6B . . 1.321(2) no
O2B C8B . . 1.447(3) no
O3A C9A . . 1.251(2) yes
O4A N4A . . 1.221(2) yes
O5A N4A . . 1.233(2) yes
O6A N5A . . 1.229(3) yes
O7A N5A . . 1.234(2) yes
O8A N6A . . 1.221(2) yes
O9A N6A . . 1.230(2) yes
O3B C9B . . 1.251(2) yes
O4B N4B . . 1.229(3) yes
O5B N4B . . 1.224(3) yes
O6B N5B . . 1.229(3) yes
O7B N5B . . 1.227(2) yes
O8B N6B . . 1.233(2) yes
O9B N6B . . 1.226(2) yes
N1A C2A . . 1.362(3) yes
N1A C6A . . 1.367(2) yes
N2A C2A . . 1.324(3) no
N3A C4A . . 1.329(3) yes
N3A C2A . . 1.336(3) yes
N1A H1A . . 0.8600 no
N2A H2A1 . . 0.8600 no
N2A H2A2 . . 0.8600 no
N1B C6B . . 1.365(3) yes
N1B C2B . . 1.366(3) yes
N2B C2B . . 1.321(3) no
N3B C2B . . 1.335(3) yes
N3B C4B . . 1.328(3) yes
N1B H1B . . 0.8600 no
N2B H2B1 . . 0.8600 no
N2B H2B2 . . 0.8600 no
N4A C10A . . 1.455(2) no
N5A C12A . . 1.444(3) no
N6A C14A . . 1.462(3) no
N4B C10B . . 1.454(3) no
N5B C12B . . 1.443(3) no
N6B C14B . . 1.457(3) no
C4A C5A . . 1.397(3) no
C5A C6A . . 1.363(3) no
C5A H5A . . 0.9300 no
C7A H7A2 . . 0.9600 no
C7A H7A1 . . 0.9600 no
C7A H7A3 . . 0.9600 no
C8A H8A3 . . 0.9600 no
C8A H8A1 . . 0.9600 no
C8A H8A2 . . 0.9600 no
C4B C5B . . 1.400(3) no
C5B C6B . . 1.362(3) no
C5B H5B . . 0.9300 no
C7B H7B3 . . 0.9600 no
C7B H7B2 . . 0.9600 no
C7B H7B1 . . 0.9600 no
C8B H8B3 . . 0.9600 no
C8B H8B2 . . 0.9600 no
C8B H8B1 . . 0.9600 no
C9A C14A . . 1.456(3) no
C9A C10A . . 1.449(3) no
C10A C11A . . 1.374(3) no
C11A C12A . . 1.382(3) no
C12A C13A . . 1.389(3) no
C13A C14A . . 1.366(3) no
C11A H11A . . 0.9300 no
C13A H13A . . 0.9300 no
C9B C10B . . 1.452(3) no
C9B C14B . . 1.448(3) no
C10B C11B . . 1.367(3) no
C11B C12B . . 1.381(3) no
C12B C13B . . 1.390(3) no
C13B C14B . . 1.373(3) no
C11B H11B . . 0.9300 no
C13B H13B . . 0.9300 no

loop_
_geom_contact_atom_site_label_1
_geom_contact_atom_site_label_2
_geom_contact_distance
_geom_contact_site_symmetry_1
_geom_contact_site_symmetry_2
_geom_contact_publ_flag
O1A O7A 3.135(2) . 1_554 no
O1B N1A 3.238(2) . 2_667 no
O1B O7B 3.120(2) . 1_556 no
O2A O8A 3.228(2) . 2_677 no
O2A C7B 3.351(3) . 2_667 no
O2A O4A 2.792(2) . . no
O2A C13A 3.315(2) . 2_677 no
O2B O4B 2.971(2) . . no
O2B C2B 3.392(2) . 2_767 no
O2B O9A 3.102(2) . 2_667 no
O2B N1B 3.242(2) . 2_767 no
O3A O4A 2.649(2) . . no
O3A C2A 3.178(2) . . no
O3A N2A 2.771(2) . . no
O3A O9A 2.683(2) . . no
O3A N1A 2.720(2) . . no
O3A C10A 3.093(2) . 2_677 no
O3A N4A 2.903(2) . . no
O3A N6A 2.867(2) . . no
O3A O3A 3.188(2) . 2_677 no
O3A N4A 3.143(2) . 2_677 no
O3A C4B 3.402(2) . 2_667 no
O3A C9A 3.111(2) . 2_677 no
O3B C13A 3.291(3) . 2_667 no
O3B N4B 2.846(2) . . no
O3B N2B 2.842(2) . . no
O3B C6B 3.365(2) . 2_767 no
O3B N1B 2.707(2) . . no
O3B N6B 2.920(2) . . no
O3B C2B 3.211(2) . . no
O3B O4B 2.737(3) . . no
O3B O9B 2.657(2) . . no
O4A O2A 2.792(2) . . no
O4A N6A 3.195(2) . 2_677 no
O4A C9A 3.400(3) . 2_677 no
O4A C14A 3.326(3) . 2_677 no
O4A O3A 2.649(2) . . no
O4A N1A 3.226(2) . . no
O4A C7B 3.346(3) . 2_667 no
O4B O8A 3.030(3) . 2_667 no
O4B O3B 2.737(3) . . no
O4B O2B 2.971(2) . . no
O4B C8B 3.356(4) . 2_667 no
O4B N6A 3.189(3) . 2_667 no
O5A O5A 3.128(2) . 2_577 no
O5A N2B 3.017(2) . 1_465 no
O5A N3B 3.136(2) . 1_465 no
O5B C4B 3.292(3) . 2_767 no
O5B N2A 3.047(3) . . no
O5B N3B 3.168(2) . 2_767 no
O6A C7B 3.232(3) . 1_465 no
O6A C4A 3.294(3) . 2_677 no
O6A C8A 3.322(3) . 2_577 no
O6B C7A 3.050(3) . . no
O7A C5A 3.100(2) . 1_556 no
O7A N6B 2.894(2) . 2_667 no
O7A O9B 3.087(2) . 2_667 no
O7A O1A 3.135(2) . 1_556 no
O7A C14B 3.151(3) . 2_667 no
O7A C9B 3.418(2) . 2_667 no
O7B O1B 3.120(2) . 1_554 no
O7B C5B 3.142(2) . 1_554 no
O7B C2A 3.206(3) . 2_666 no
O7B C13B 3.284(3) . 2_766 no
O8A O2A 3.228(2) . 2_677 no
O8A O4B 3.030(3) . 2_667 no
O8A O9B 3.061(3) . 2_767 no
O8A C8A 3.238(3) . 2_677 no
O8B C7A 3.205(3) . 2_766 no
O9A C6B 3.165(3) . 2_667 no
O9A N2A 2.970(2) . . no
O9A C8B 3.338(3) . 2_667 no
O9A O3A 2.683(2) . . no
O9A O2B 3.102(2) . 2_667 no
O9B O8A 3.061(3) . 2_767 no
O9B N5A 3.150(3) . 2_667 no
O9B O3B 2.657(2) . . no
O9B O7A 3.087(2) . 2_667 no
O9B N2B 3.134(2) . . no
O3A H2A2 2.0300 . . no
O3A H1A 1.9700 . . no
O3B H2B2 2.1100 . . no
O3B H1B 1.9300 . . no
O4A H7B3 2.4700 . 2_667 no
O4A H1A 2.5100 . . no
O4B H1B 2.7500 . . no
O5A H2B1 2.2400 . 1_465 no
O5A H11A 2.3300 . . no
O5B H7B2 2.7100 . 2_767 no
O5B H2A1 2.2100 . . no
O5B H11B 2.4600 . . no
O6A H7B1 2.8400 . 1_465 no
O6A H11A 2.4300 . . no
O6A H8A1 2.7000 . 2_577 no
O6B H7A1 2.8600 . . no
O6B H7A2 2.4800 . . no
O6B H11B 2.7700 . 2_666 no
O6B H11B 2.4400 . . no
O7A H5A 2.2900 . 1_556 no
O7A H13A 2.4200 . . no
O7B H5B 2.3100 . 1_554 no
O7B H13B 2.4100 . . no
O8A H13A 2.4300 . . no
O8A H8A1 2.9100 . 2_677 no
O8B H13B 2.3200 . . no
O8B H7A1 2.7600 . 2_766 no
O8B H8A1 2.8300 . 1_645 no
O8B H8A2 2.7200 . 2_666 no
O8B H7A3 2.7900 . 2_766 no
O9A H8B3 2.7400 . 2_667 no
O9A H8B1 2.7100 . . no
O9A H2A2 2.2700 . . no
O9B H8A1 2.6100 . 1_645 no
O9B H2B2 2.4000 . . no
O9B H8B2 2.7000 . 2_767 no
N1A C12A 3.370(3) . 2_677 no
N1A O4A 3.226(2) . . no
N1A O1B 3.238(2) . 2_667 no
N1A O3A 2.720(2) . . no
N1A C11A 3.413(3) . 2_677 no
N1B O3B 2.707(2) . . no
N1B C14A 3.374(3) . 2_667 no
N1B O2B 3.242(2) . 2_767 no
N2A O5B 3.047(3) . . no
N2A O9A 2.970(2) . . no
N2A O3A 2.771(2) . . no
N2B C11A 3.336(3) . 2_667 no
N2B C12A 3.399(3) . 2_667 no
N2B O5A 3.017(2) . 1_645 no
N2B O9B 3.134(2) . . no
N2B C8B 3.422(3) . 2_767 no
N2B O3B 2.842(2) . . no
N3A N5B 3.254(2) . 2_666 no
N3B O5A 3.136(2) . 1_645 no
N3B O5B 3.168(2) . 2_767 no
N4A O3A 2.903(2) . . no
N4A O3A 3.143(2) . 2_677 no
N4B O3B 2.846(2) . . no
N5A C4A 3.364(3) . 2_677 no
N5A O9B 3.150(3) . 2_667 no
N5A C5A 3.409(3) . 2_677 no
N5B C13B 3.417(3) . 2_766 no
N5B N3A 3.254(2) . 2_666 no
N6A O4B 3.189(3) . 2_667 no
N6A O4A 3.195(2) . 2_677 no
N6A O3A 2.867(2) . . no
N6B O7A 2.894(2) . 2_667 no
N6B O3B 2.920(2) . . no
N3A H7B2 2.8800 . 2_767 no
N3A H7A3 2.6500 . . no
N3A H7A2 2.5800 . . no
N3B H7B3 2.6000 . . no
N3B H7B2 2.6100 . . no
C2A O3A 3.178(2) . . no
C2A O7B 3.206(3) . 2_666 no
C2A C11A 3.364(3) . 2_677 no
C2B C10A 3.485(3) . 2_667 no
C2B C14A 3.591(3) . 2_667 no
C2B O2B 3.392(2) . 2_767 no
C2B C9A 3.415(3) . 2_667 no
C2B O3B 3.211(2) . . no
C4A C13B 3.353(3) . 2_666 no
C4A C12B 3.442(3) . 2_666 no
C4A O6A 3.294(3) . 2_677 no
C4A N5A 3.364(3) . 2_677 no
C4B O5B 3.292(3) . 2_767 no
C4B O3A 3.402(2) . 2_667 no
C5A O7A 3.100(2) . 1_554 no
C5A N5A 3.409(3) . 2_677 no
C5A C13B 3.487(3) . 2_666 no
C5B O7B 3.142(2) . 1_556 no
C5B C9B 3.467(3) . 2_767 no
C6A C12A 3.401(3) . 2_677 no
C6A C13A 3.332(3) . 2_677 no
C6B O3B 3.365(2) . 2_767 no
C6B O9A 3.165(3) . 2_667 no
C7A O8B 3.205(3) . 2_766 no
C7A O6B 3.050(3) . . no
C7A C11B 3.462(3) . 2_666 no
C7B O4A 3.346(3) . 2_667 no
C7B O6A 3.232(3) . 1_645 no
C7B O2A 3.351(3) . 2_667 no
C8A O6A 3.322(3) . 2_577 no
C8A O8A 3.238(3) . 2_677 no
C8B N2B 3.422(3) . 2_767 no
C8B O9A 3.338(3) . 2_667 no
C8B O4B 3.356(4) . 2_667 no
C9A C9A 3.511(3) . 2_677 no
C9A C2B 3.415(3) . 2_667 no
C9A O4A 3.400(3) . 2_677 no
C9A O3A 3.111(2) . 2_677 no
C9B C5B 3.467(3) . 2_767 no
C9B O7A 3.418(2) . 2_667 no
C10A O3A 3.093(2) . 2_677 no
C10A C2B 3.485(3) . 2_667 no
C11A N2B 3.336(3) . 2_667 no
C11A C2A 3.364(3) . 2_677 no
C11A N1A 3.413(3) . 2_677 no
C11B C7A 3.462(3) . 2_666 no
C12A N2B 3.399(3) . 2_667 no
C12A N1A 3.370(3) . 2_677 no
C12A C6A 3.401(3) . 2_677 no
C12B C4A 3.442(3) . 2_666 no
C13A C6A 3.332(3) . 2_677 no
C13A O3B 3.291(3) . 2_667 no
C13A O2A 3.315(2) . 2_677 no
C13B C4A 3.353(3) . 2_666 no
C13B O7B 3.284(3) . 2_766 no
C13B N5B 3.417(3) . 2_766 no
C13B C5A 3.487(3) . 2_666 no
C14A O4A 3.326(3) . 2_677 no
C14A C2B 3.591(3) . 2_667 no
C14A N1B 3.374(3) . 2_667 no
C14B O7A 3.151(3) . 2_667 no
C5A H8A3 2.7600 . . no
C5A H8A2 2.7500 . . no
C5B H8B2 2.7400 . . no
C5B H8B3 2.8100 . . no
C7B H7A3 3.0000 . 2_767 no
C8A H5A 2.5700 . . no
C8B H5B 2.6000 . . no
C8B H2B2 3.0700 . 2_767 no
C9A H1A 3.0900 . . no
C9A H2A2 3.0900 . . no
C9B H1B 3.0700 . . no
C11B H7A2 2.8200 . 2_666 no
C12B H7A2 3.0800 . 2_666 no
H2A1 O5B 2.2100 . . no
H2A1 H7B2 2.5900 . 2_767 no
H1A H2A2 2.2700 . . no
H1A O3A 1.9700 . . no
H1A C9A 3.0900 . . no
H1A O4A 2.5100 . . no
H1B H2B2 2.2800 . . no
H1B O3B 1.9300 . . no
H1B O4B 2.7500 . . no
H1B C9B 3.0700 . . no
H2A2 O9A 2.2700 . . no
H2A2 C9A 3.0900 . . no
H2A2 O3A 2.0300 . . no
H2A2 H1A 2.2700 . . no
H7A1 O8B 2.7600 . 2_766 no
H7A1 O6B 2.8600 . . no
H7A2 C11B 2.8200 . 2_666 no
H7A2 N3A 2.5800 . . no
H7A2 O6B 2.4800 . . no
H7A2 C12B 3.0800 . 2_666 no
H7A3 O8B 2.7900 . 2_766 no
H7A3 N3A 2.6500 . . no
H7A3 H7B1 2.2700 . 2_767 no
H7A3 C7B 3.0000 . 2_767 no
H5A H8A2 2.3400 . . no
H5A H8A3 2.3900 . . no
H5A C8A 2.5700 . . no
H5A O7A 2.2900 . 1_554 no
H5B C8B 2.6000 . . no
H5B O7B 2.3100 . 1_556 no
H5B H8B3 2.4600 . . no
H5B H8B2 2.3300 . . no
H8A1 O8B 2.8300 . 1_465 no
H8A1 O9B 2.6100 . 1_465 no
H8A1 O8A 2.9100 . 2_677 no
H8A1 O6A 2.7000 . 2_577 no
H8A2 O8B 2.7200 . 2_666 no
H8A2 H5A 2.3400 . . no
H8A2 C5A 2.7500 . . no
H8A3 H5A 2.3900 . . no
H8A3 C5A 2.7600 . . no
H2B1 O5A 2.2400 . 1_645 no
H2B2 H1B 2.2800 . . no
H2B2 C8B 3.0700 . 2_767 no
H2B2 O3B 2.1100 . . no
H2B2 O9B 2.4000 . . no
H8B1 O9A 2.7100 . . no
H11A O5A 2.3300 . . no
H11A O6A 2.4300 . . no
H11A H7B3 2.5200 . 1_465 no
H11B O6B 2.7700 . 2_666 no
H11B O5B 2.4600 . . no
H11B O6B 2.4400 . . no
H8B2 C5B 2.7400 . . no
H8B2 H5B 2.3300 . . no
H8B2 O9B 2.7000 . 2_767 no
H8B3 O9A 2.7400 . 2_667 no
H8B3 H5B 2.4600 . . no
H8B3 C5B 2.8100 . . no
H13A O8A 2.4300 . . no
H13A O7A 2.4200 . . no
H13B O7B 2.4100 . . no
H13B O8B 2.3200 . . no
H7B1 O6A 2.8400 . 1_645 no
H7B1 H7A3 2.2700 . 2_767 no
H7B2 O5B 2.7100 . 2_767 no
H7B2 N3A 2.8800 . 2_767 no
H7B2 H2A1 2.5900 . 2_767 no
H7B2 N3B 2.6100 . . no
H7B3 H11A 2.5200 . 1_645 no
H7B3 O4A 2.4700 . 2_667 no
H7B3 N3B 2.6000 . . no

loop_
_geom_hbond_atom_site_label_D
_geom_hbond_atom_site_label_H
_geom_hbond_atom_site_label_A
_geom_hbond_site_symmetry_A
_geom_hbond_distance_DH
_geom_hbond_distance_HA
_geom_hbond_distance_DA
_geom_hbond_angle_DHA
_geom_hbond_publ_flag
N2A H2A1 O5B . 0.8600 2.2100 3.047(3) 165.00 yes
N1A H1A O3A . 0.8600 1.9700 2.720(2) 145.00 yes
N1A H1A O4A . 0.8600 2.5100 3.226(2) 142.00 yes
N1B H1B O3B . 0.8600 1.9300 2.707(2) 149.00 yes
N2A H2A2 O3A . 0.8600 2.0300 2.771(2) 143.00 yes
N2A H2A2 O9A . 0.8600 2.2700 2.970(2) 138.00 yes
N2B H2B1 O5A 1_645 0.8600 2.2400 3.017(2) 151.00 yes
N2B H2B2 O3B . 0.8600 2.1100 2.842(2) 142.00 yes
N2B H2B2 O9B . 0.8600 2.4000 3.134(2) 144.00 yes
C7A H7A2 O6B . 0.9600 2.4800 3.050(3) 118.00 yes
C5A H5A O7A 1_554 0.9300 2.2900 3.100(2) 146.00 yes
C5B H5B O7B 1_556 0.9300 2.3100 3.142(2) 148.00 yes
C13B H13B O8B . 0.9300 2.3200 2.643(3) 100.00 yes
C7B H7B3 O4A 2_667 0.9600 2.4700 3.346(3) 152.00 yes

loop_
_geom_torsion_atom_site_label_1
_geom_torsion_atom_site_label_2
_geom_torsion_atom_site_label_3
_geom_torsion_atom_site_label_4
_geom_torsion_site_symmetry_1
_geom_torsion_site_symmetry_2
_geom_torsion_site_symmetry_3
_geom_torsion_site_symmetry_4
_geom_torsion
_geom_torsion_publ_flag
C7A O1A C4A N3A . . . . -6.2(3) no
C7A O1A C4A C5A . . . . 174.24(18) no
C8A O2A C6A N1A . . . . 177.91(17) no
C8A O2A C6A C5A . . . . -1.3(3) no
C7B O1B C4B C5B . . . . -178.73(18) no
C7B O1B C4B N3B . . . . 1.1(3) no
C8B O2B C6B N1B . . . . 174.40(17) no
C8B O2B C6B C5B . . . . -6.3(3) no
C6A N1A C2A N3A . . . . 1.5(3) no
C2A N1A C6A O2A . . . . 179.66(16) no
C2A N1A C6A C5A . . . . -1.0(3) no
C6A N1A C2A N2A . . . . -179.05(17) no
C4A N3A C2A N1A . . . . -0.3(3) no
C4A N3A C2A N2A . . . . -179.68(18) no
C2A N3A C4A O1A . . . . 179.01(17) no
C2A N3A C4A C5A . . . . -1.5(3) no
C6B N1B C2B N2B . . . . -179.02(18) no
C6B N1B C2B N3B . . . . 1.3(3) no
C2B N1B C6B O2B . . . . 178.21(17) no
C2B N1B C6B C5B . . . . -1.2(3) no
C2B N3B C4B C5B . . . . -1.1(3) no
C4B N3B C2B N1B . . . . -0.2(3) no
C4B N3B C2B N2B . . . . -179.86(18) no
C2B N3B C4B O1B . . . . 179.13(18) no
O5A N4A C10A C11A . . . . 12.5(3) no
O5A N4A C10A C9A . . . . -165.94(18) no
O4A N4A C10A C11A . . . . -168.31(18) no
O4A N4A C10A C9A . . . . 13.2(3) no
O6A N5A C12A C11A . . . . -4.2(3) no
O7A N5A C12A C11A . . . . 176.75(18) no
O6A N5A C12A C13A . . . . 174.82(19) no
O7A N5A C12A C13A . . . . -4.3(3) no
O9A N6A C14A C9A . . . . -29.8(3) no
O8A N6A C14A C13A . . . . -28.0(3) no
O9A N6A C14A C13A . . . . 151.42(19) no
O8A N6A C14A C9A . . . . 150.80(19) no
O4B N4B C10B C11B . . . . 143.1(2) no
O4B N4B C10B C9B . . . . -36.6(3) no
O5B N4B C10B C9B . . . . 146.74(19) no
O5B N4B C10B C11B . . . . -33.5(3) no
O6B N5B C12B C13B . . . . 178.48(19) no
O7B N5B C12B C11B . . . . -179.90(19) no
O6B N5B C12B C11B . . . . 0.0(3) no
O7B N5B C12B C13B . . . . -1.4(3) no
O8B N6B C14B C9B . . . . 166.64(18) no
O8B N6B C14B C13B . . . . -12.3(3) no
O9B N6B C14B C13B . . . . 168.64(18) no
O9B N6B C14B C9B . . . . -12.4(3) no
O1A C4A C5A C6A . . . . -178.55(17) no
N3A C4A C5A C6A . . . . 2.0(3) no
C4A C5A C6A N1A . . . . -0.6(3) no
C4A C5A C6A O2A . . . . 178.61(19) no
O1B C4B C5B C6B . . . . -179.02(18) no
N3B C4B C5B C6B . . . . 1.2(3) no
C4B C5B C6B N1B . . . . 0.0(3) no
C4B C5B C6B O2B . . . . -179.27(19) no
O3A C9A C10A N4A . . . . -1.2(3) no
O3A C9A C14A C13A . . . . 179.79(19) no
C10A C9A C14A N6A . . . . -176.52(16) no
C10A C9A C14A C13A . . . . 2.1(3) no
O3A C9A C10A C11A . . . . -179.48(19) no
C14A C9A C10A N4A . . . . 176.45(16) no
C14A C9A C10A C11A . . . . -1.9(3) no
O3A C9A C14A N6A . . . . 1.2(3) no
N4A C10A C11A C12A . . . . -177.85(17) no
C9A C10A C11A C12A . . . . 0.5(3) no
C10A C11A C12A N5A . . . . 179.79(18) no
C10A C11A C12A C13A . . . . 0.8(3) no
N5A C12A C13A C14A . . . . -179.54(18) no
C11A C12A C13A C14A . . . . -0.6(3) no
C12A C13A C14A C9A . . . . -1.0(3) no
C12A C13A C14A N6A . . . . 177.66(17) no
O3B C9B C10B N4B . . . . -6.2(3) no
O3B C9B C10B C11B . . . . 174.15(19) no
C14B C9B C10B N4B . . . . 175.18(17) no
C14B C9B C10B C11B . . . . -4.5(3) no
O3B C9B C14B N6B . . . . 5.0(3) no
O3B C9B C14B C13B . . . . -176.17(19) no
C10B C9B C14B N6B . . . . -176.42(17) no
C10B C9B C14B C13B . . . . 2.5(3) no
N4B C10B C11B C12B . . . . -175.99(18) no
C9B C10B C11B C12B . . . . 3.7(3) no
C10B C11B C12B N5B . . . . 177.97(18) no
C10B C11B C12B C13B . . . . -0.5(3) no
N5B C12B C13B C14B . . . . -179.89(18) no
C11B C12B C13B C14B . . . . -1.4(3) no
C12B C13B C14B N6B . . . . 179.19(17) no
C12B C13B C14B C9B . . . . 0.3(3) no
